data_4028136
loop_
_publ_author_name
'Andria M. Panagopoulos'
'Doug Steinman'
'Alexandra Goncharenko'
'Kyle Geary'
'Carlene Schleisman'
'Elizabeth Spaargaren'
'Matthias Zeller'
'Daniel P. Becker'

_publ_section_title
;
 Apparent Alkyl Transfer and Phenazine Formation via an Aryne Intermediate
;
_journal_name_full 'Journal of Organic Chemistry'
_journal_page_first 3532
_journal_page_last 3540
_journal_paper_doi 10.1021/jo302795w
_journal_volume 78
_journal_year 2013
_chemical_formula_moiety 'C20 H20 N3, C7 H7 O3 S'
_chemical_formula_sum 'C27 H27 N3 O3 S'
_chemical_formula_weight 473.59
_chemical_name_systematic
; 
 ? 
;
_space_group_IT_number 14
_symmetry_cell_setting monoclinic
_symmetry_space_group_name_Hall '-P 2yn'
_symmetry_space_group_name_H-M 'P 1 21/n 1'
_atom_sites_solution_hydrogens geom
_atom_sites_solution_primary direct
_atom_sites_solution_secondary difmap
_audit_creation_method SHELXL-97
_cell_angle_alpha 90.00
_cell_angle_beta 92.7970(10)
_cell_angle_gamma 90.00
_cell_formula_units_Z 4
_cell_length_a 12.9118(8)
_cell_length_b 10.1696(7)
_cell_length_c 17.7957(12)
_cell_measurement_reflns_used 3836
_cell_measurement_temperature 100(2)
_cell_measurement_theta_max 31.22
_cell_measurement_theta_min 2.29
_cell_volume 2333.9(3)
_computing_cell_refinement 'SAINT+ 6.45 (Bruker, 2003)'
_computing_data_collection 'SMART 5.630 (Bruker, 1997-2002)'
_computing_data_reduction 'SAINT+ 6.45'
_computing_molecular_graphics 'SHELXTL 6.14'
_computing_publication_material 'SHELXTL 6.14'
_computing_structure_refinement 'SHELXTL 6.14'
_computing_structure_solution
; 
SHELXTL 6.14 (Bruker, 2000-2003; Sheldrick, 2008)
;
_diffrn_ambient_temperature 100(2)
_diffrn_measured_fraction_theta_full 0.994
_diffrn_measured_fraction_theta_max 0.994
_diffrn_measurement_device_type 'Bruker AXS SMART APEX CCD diffractometer'
_diffrn_measurement_method '\w scans'
_diffrn_radiation_monochromator graphite
_diffrn_radiation_source 'fine-focus sealed tube'
_diffrn_radiation_type MoK\a
_diffrn_radiation_wavelength 0.71073
_diffrn_reflns_av_R_equivalents 0.0243
_diffrn_reflns_av_sigmaI/netI 0.0344
_diffrn_reflns_limit_h_max 15
_diffrn_reflns_limit_h_min -17
_diffrn_reflns_limit_k_max 12
_diffrn_reflns_limit_k_min -13
_diffrn_reflns_limit_l_max 22
_diffrn_reflns_limit_l_min -23
_diffrn_reflns_number 13089
_diffrn_reflns_theta_full 28.28
_diffrn_reflns_theta_max 28.28
_diffrn_reflns_theta_min 1.91
_diffrn_standards_number 0
_exptl_absorpt_coefficient_mu 0.174
_exptl_absorpt_correction_T_max 0.943
_exptl_absorpt_correction_T_min 0.829
_exptl_absorpt_correction_type multi-scan
_exptl_absorpt_process_details 'SADABS (Sheldrick, 2007)'
_exptl_crystal_colour yellow
_exptl_crystal_density_diffrn 1.348
_exptl_crystal_description block
_exptl_crystal_F_000 1000
_exptl_crystal_size_max 0.51
_exptl_crystal_size_mid 0.37
_exptl_crystal_size_min 0.34
_refine_diff_density_max 0.428
_refine_diff_density_min -0.446
_refine_diff_density_rms 0.053
_refine_ls_extinction_method none
_refine_ls_goodness_of_fit_ref 1.042
_refine_ls_hydrogen_treatment constr
_refine_ls_matrix_type full
_refine_ls_number_parameters 310
_refine_ls_number_reflns 5758
_refine_ls_number_restraints 0
_refine_ls_restrained_S_all 1.042
_refine_ls_R_factor_all 0.0527
_refine_ls_R_factor_gt 0.0402
_refine_ls_shift/su_max 0.001
_refine_ls_shift/su_mean 0.000
_refine_ls_structure_factor_coef Fsqd
_refine_ls_weighting_details 'calc w=1/[\s^2^(Fo^2^)+(0.0506P)^2^+0.8255P] where P=(Fo^2^+2Fc^2^)/3'
_refine_ls_weighting_scheme calc
_refine_ls_wR_factor_gt 0.0988
_refine_ls_wR_factor_ref 0.1069
_reflns_number_gt 4645
_reflns_number_total 5758
_reflns_threshold_expression I>2\s(I)
_cod_data_source_file jo302795w_si_002_1.cif
_cod_data_source_block 5a-tosylate-salt
_cod_database_code 4028136

loop_
_symmetry_equiv_pos_as_xyz
'x, y, z'
'-x+1/2, y+1/2, -z+1/2'
'-x, -y, -z'
'x-1/2, -y-1/2, z-1/2'

loop_
_atom_site_label
_atom_site_type_symbol
_atom_site_fract_x
_atom_site_fract_y
_atom_site_fract_z
_atom_site_U_iso_or_equiv
_atom_site_adp_type
_atom_site_occupancy
_atom_site_symmetry_multiplicity
_atom_site_calc_flag
_atom_site_refinement_flags
C1 C 0.11226(11) 0.29377(14) 0.47582(8) 0.0165(3) Uani 1 1 d .
C2 C 0.04580(12) 0.20021(15) 0.44376(8) 0.0210(3) Uani 1 1 d .
H2 H 0.0665 0.1511 0.4016 0.025 Uiso 1 1 calc R
C3 C -0.05145(12) 0.17699(16) 0.47255(9) 0.0250(3) Uani 1 1 d .
H3 H -0.0955 0.1106 0.4512 0.030 Uiso 1 1 calc R
C4 C -0.08263(12) 0.25119(17) 0.53199(9) 0.0262(3) Uani 1 1 d .
H4 H -0.1495 0.2381 0.5507 0.031 Uiso 1 1 calc R
C5 C -0.01670(12) 0.34520(16) 0.56472(9) 0.0240(3) Uani 1 1 d .
H5 H -0.0397 0.3969 0.6051 0.029 Uiso 1 1 calc R
C6 C 0.08275(11) 0.36520(14) 0.53940(8) 0.0185(3) Uani 1 1 d .
C7 C 0.12525(14) 0.51617(17) 0.64451(9) 0.0279(4) Uani 1 1 d .
H7A H 0.1878 0.5452 0.6732 0.042 Uiso 1 1 calc R
H7B H 0.0860 0.4559 0.6753 0.042 Uiso 1 1 calc R
H7C H 0.0822 0.5927 0.6308 0.042 Uiso 1 1 calc R
C8 C 0.23729(11) 0.49870(14) 0.53636(8) 0.0190(3) Uani 1 1 d .
C9 C 0.29281(12) 0.61010(15) 0.55979(9) 0.0251(3) Uani 1 1 d .
H9 H 0.2738 0.6555 0.6037 0.030 Uiso 1 1 calc R
C10 C 0.37570(13) 0.65608(15) 0.52000(10) 0.0271(4) Uani 1 1 d .
H10 H 0.4138 0.7308 0.5376 0.032 Uiso 1 1 calc R
C11 C 0.40247(13) 0.59339(16) 0.45510(10) 0.0272(3) Uani 1 1 d .
H11 H 0.4584 0.6252 0.4275 0.033 Uiso 1 1 calc R
C12 C 0.34659(12) 0.48251(15) 0.43030(9) 0.0235(3) Uani 1 1 d .
H12 H 0.3643 0.4397 0.3852 0.028 Uiso 1 1 calc R
C13 C 0.26558(11) 0.43424(14) 0.47074(8) 0.0172(3) Uani 1 1 d .
C14 C 0.23237(10) 0.26784(13) 0.37469(8) 0.0159(3) Uani 1 1 d .
C15 C 0.18116(11) 0.31755(14) 0.31025(8) 0.0192(3) Uani 1 1 d .
H15 H 0.1298 0.3837 0.3145 0.023 Uiso 1 1 calc R
C16 C 0.20462(11) 0.27112(15) 0.23962(8) 0.0208(3) Uani 1 1 d .
H16 H 0.1678 0.3036 0.1960 0.025 Uiso 1 1 calc R
C17 C 0.28167(12) 0.17752(15) 0.23271(8) 0.0218(3) Uani 1 1 d .
H17 H 0.2991 0.1482 0.1842 0.026 Uiso 1 1 calc R
C18 C 0.33340(11) 0.12650(14) 0.29642(8) 0.0195(3) Uani 1 1 d .
H18 H 0.3862 0.0622 0.2920 0.023 Uiso 1 1 calc R
C19 C 0.30671(11) 0.17103(14) 0.36677(8) 0.0159(3) Uani 1 1 d .
C20 C 0.28874(12) -0.01170(15) 0.45389(9) 0.0235(3) Uani 1 1 d .
H20A H 0.2207 0.0178 0.4693 0.035 Uiso 1 1 calc R
H20B H 0.3243 -0.0595 0.4955 0.035 Uiso 1 1 calc R
H20C H 0.2797 -0.0699 0.4102 0.035 Uiso 1 1 calc R
C21 C 0.28969(11) 0.04719(14) 0.66030(7) 0.0159(3) Uani 1 1 d .
C22 C 0.26677(12) -0.07900(14) 0.68486(8) 0.0201(3) Uani 1 1 d .
H22 H 0.3161 -0.1477 0.6814 0.024 Uiso 1 1 calc R
C23 C 0.17114(12) -0.10352(15) 0.71451(9) 0.0241(3) Uani 1 1 d .
H23 H 0.1551 -0.1898 0.7308 0.029 Uiso 1 1 calc R
C24 C 0.09839(12) -0.00362(16) 0.72069(9) 0.0247(3) Uani 1 1 d .
C25 C 0.12177(12) 0.12052(16) 0.69374(10) 0.0268(3) Uani 1 1 d .
H25 H 0.0718 0.1888 0.6961 0.032 Uiso 1 1 calc R
C26 C 0.21681(11) 0.14700(15) 0.66338(9) 0.0225(3) Uani 1 1 d .
H26 H 0.2316 0.2323 0.6450 0.027 Uiso 1 1 calc R
C27 C -0.00271(14) -0.0292(2) 0.75730(12) 0.0404(5) Uani 1 1 d .
H27A H -0.0148 -0.1242 0.7598 0.061 Uiso 1 1 calc R
H27B H -0.0596 0.0124 0.7276 0.061 Uiso 1 1 calc R
H27C H 0.0007 0.0075 0.8083 0.061 Uiso 1 1 calc R
N1 N 0.15462(10) 0.44885(12) 0.57649(7) 0.0204(3) Uani 1 1 d .
N2 N 0.21240(9) 0.31615(11) 0.44849(7) 0.0165(2) Uani 1 1 d .
N3 N 0.35232(9) 0.10527(12) 0.43363(7) 0.0169(2) Uani 1 1 d .
H3A H 0.3560 0.1634 0.4733 0.020 Uiso 1 1 calc R
H3B H 0.4187 0.0786 0.4246 0.020 Uiso 1 1 calc R
O1 O 0.40165(8) 0.19440(11) 0.57795(6) 0.0226(2) Uani 1 1 d .
O2 O 0.45183(8) -0.03447(11) 0.59449(6) 0.0245(2) Uani 1 1 d .
O3 O 0.47791(8) 0.11877(11) 0.69802(6) 0.0242(2) Uani 1 1 d .
S1 S 0.41525(3) 0.08578(4) 0.63095(2) 0.01726(10) Uani 1 1 d .

loop_
_atom_site_aniso_label
_atom_site_aniso_U_11
_atom_site_aniso_U_22
_atom_site_aniso_U_33
_atom_site_aniso_U_23
_atom_site_aniso_U_13
_atom_site_aniso_U_12
C1 0.0156(7) 0.0168(7) 0.0172(7) 0.0036(5) 0.0011(5) 0.0022(5)
C2 0.0205(7) 0.0235(7) 0.0192(7) 0.0004(6) 0.0027(6) -0.0016(6)
C3 0.0212(8) 0.0292(8) 0.0245(8) 0.0047(6) -0.0001(6) -0.0073(6)
C4 0.0180(7) 0.0344(9) 0.0266(8) 0.0079(7) 0.0065(6) 0.0001(6)
C5 0.0236(8) 0.0261(8) 0.0228(7) 0.0031(6) 0.0076(6) 0.0060(6)
C6 0.0219(7) 0.0177(7) 0.0160(7) 0.0034(5) 0.0018(5) 0.0042(6)
C7 0.0375(9) 0.0261(8) 0.0203(8) -0.0045(6) 0.0048(7) 0.0056(7)
C8 0.0189(7) 0.0169(7) 0.0209(7) 0.0004(6) -0.0020(6) 0.0039(5)
C9 0.0274(8) 0.0203(7) 0.0269(8) -0.0063(6) -0.0046(6) 0.0031(6)
C10 0.0253(8) 0.0172(7) 0.0377(9) -0.0031(7) -0.0087(7) -0.0037(6)
C11 0.0232(8) 0.0242(8) 0.0342(9) 0.0018(7) 0.0003(7) -0.0064(6)
C12 0.0221(8) 0.0228(8) 0.0257(8) -0.0023(6) 0.0031(6) -0.0030(6)
C13 0.0170(7) 0.0148(6) 0.0196(7) 0.0006(5) -0.0016(5) 0.0001(5)
C14 0.0144(6) 0.0157(6) 0.0179(7) -0.0008(5) 0.0029(5) -0.0038(5)
C15 0.0173(7) 0.0177(7) 0.0226(7) 0.0030(6) 0.0017(6) 0.0008(5)
C16 0.0201(7) 0.0245(8) 0.0176(7) 0.0046(6) -0.0001(6) -0.0007(6)
C17 0.0222(7) 0.0265(8) 0.0169(7) 0.0002(6) 0.0036(6) -0.0005(6)
C18 0.0177(7) 0.0197(7) 0.0213(7) -0.0024(6) 0.0023(6) 0.0019(5)
C19 0.0143(6) 0.0170(7) 0.0163(6) 0.0004(5) -0.0009(5) -0.0021(5)
C20 0.0280(8) 0.0204(7) 0.0217(7) 0.0034(6) -0.0022(6) -0.0036(6)
C21 0.0155(6) 0.0195(7) 0.0128(6) 0.0000(5) 0.0007(5) -0.0014(5)
C22 0.0214(7) 0.0170(7) 0.0217(7) -0.0013(6) -0.0013(6) -0.0003(5)
C23 0.0275(8) 0.0207(7) 0.0241(8) 0.0014(6) 0.0015(6) -0.0077(6)
C24 0.0210(8) 0.0299(8) 0.0234(8) -0.0030(6) 0.0040(6) -0.0061(6)
C25 0.0185(7) 0.0262(8) 0.0361(9) 0.0017(7) 0.0053(6) 0.0047(6)
C26 0.0203(7) 0.0190(7) 0.0283(8) 0.0055(6) 0.0023(6) 0.0013(6)
C27 0.0296(9) 0.0459(11) 0.0472(11) -0.0038(9) 0.0167(8) -0.0103(8)
N1 0.0240(6) 0.0193(6) 0.0182(6) -0.0033(5) 0.0031(5) 0.0023(5)
N2 0.0157(6) 0.0158(6) 0.0182(6) -0.0025(5) 0.0026(5) -0.0010(4)
N3 0.0152(6) 0.0191(6) 0.0162(6) -0.0021(5) -0.0006(4) 0.0021(5)
O1 0.0240(6) 0.0244(6) 0.0194(5) 0.0007(4) 0.0024(4) -0.0063(4)
O2 0.0177(5) 0.0264(6) 0.0296(6) -0.0082(5) 0.0028(4) 0.0020(4)
O3 0.0192(5) 0.0313(6) 0.0215(5) -0.0035(5) -0.0039(4) -0.0031(4)
S1 0.01442(17) 0.02035(18) 0.01701(18) -0.00204(13) 0.00065(13) -0.00143(13)

loop_
_atom_type_symbol
_atom_type_description
_atom_type_scat_dispersion_real
_atom_type_scat_dispersion_imag
_atom_type_scat_source
C C 0.0033 0.0016 'International Tables Vol C Tables 4.2.6.8 and 6.1.1.4'
H H 0.0000 0.0000 'International Tables Vol C Tables 4.2.6.8 and 6.1.1.4'
N N 0.0061 0.0033 'International Tables Vol C Tables 4.2.6.8 and 6.1.1.4'
O O 0.0106 0.0060 'International Tables Vol C Tables 4.2.6.8 and 6.1.1.4'
S S 0.1246 0.1234 'International Tables Vol C Tables 4.2.6.8 and 6.1.1.4'

loop_
_geom_angle_atom_site_label_1
_geom_angle_atom_site_label_2
_geom_angle_atom_site_label_3
_geom_angle
C2 C1 C6 119.81(13)
C2 C1 N2 121.63(13)
C6 C1 N2 118.50(13)
C1 C2 C3 120.93(14)
C1 C2 H2 119.5
C3 C2 H2 119.5
C4 C3 C2 119.38(15)
C4 C3 H3 120.3
C2 C3 H3 120.3
C3 C4 C5 120.24(14)
C3 C4 H4 119.9
C5 C4 H4 119.9
C4 C5 C6 121.29(14)
C4 C5 H5 119.4
C6 C5 H5 119.4
C5 C6 N1 122.35(13)
C5 C6 C1 118.16(14)
N1 C6 C1 119.44(13)
N1 C7 H7A 109.5
N1 C7 H7B 109.5
H7A C7 H7B 109.5
N1 C7 H7C 109.5
H7A C7 H7C 109.5
H7B C7 H7C 109.5
C9 C8 C13 118.54(14)
C9 C8 N1 122.20(14)
C13 C8 N1 119.26(13)
C10 C9 C8 121.18(15)
C10 C9 H9 119.4
C8 C9 H9 119.4
C11 C10 C9 120.08(15)
C11 C10 H10 120.0
C9 C10 H10 120.0
C10 C11 C12 119.40(15)
C10 C11 H11 120.3
C12 C11 H11 120.3
C13 C12 C11 120.79(15)
C13 C12 H12 119.6
C11 C12 H12 119.6
C12 C13 C8 119.98(13)
C12 C13 N2 121.16(13)
C8 C13 N2 118.81(13)
C19 C14 C15 118.55(13)
C19 C14 N2 119.42(12)
C15 C14 N2 122.01(13)
C16 C15 C14 120.42(13)
C16 C15 H15 119.8
C14 C15 H15 119.8
C17 C16 C15 120.15(14)
C17 C16 H16 119.9
C15 C16 H16 119.9
C16 C17 C18 120.19(14)
C16 C17 H17 119.9
C18 C17 H17 119.9
C17 C18 C19 118.89(13)
C17 C18 H18 120.6
C19 C18 H18 120.6
C14 C19 C18 121.72(13)
C14 C19 N3 119.67(12)
C18 C19 N3 118.40(12)
N3 C20 H20A 109.5
N3 C20 H20B 109.5
H20A C20 H20B 109.5
N3 C20 H20C 109.5
H20A C20 H20C 109.5
H20B C20 H20C 109.5
C26 C21 C22 120.48(13)
C26 C21 S1 118.81(11)
C22 C21 S1 120.56(11)
C23 C22 C21 119.43(14)
C23 C22 H22 120.3
C21 C22 H22 120.3
C22 C23 C24 120.99(14)
C22 C23 H23 119.5
C24 C23 H23 119.5
C25 C24 C23 118.52(14)
C25 C24 C27 120.86(16)
C23 C24 C27 120.62(15)
C24 C25 C26 121.39(15)
C24 C25 H25 119.3
C26 C25 H25 119.3
C21 C26 C25 119.12(14)
C21 C26 H26 120.4
C25 C26 H26 120.4
C24 C27 H27A 109.5
C24 C27 H27B 109.5
H27A C27 H27B 109.5
C24 C27 H27C 109.5
H27A C27 H27C 109.5
H27B C27 H27C 109.5
C6 N1 C8 118.76(12)
C6 N1 C7 118.93(13)
C8 N1 C7 119.14(13)
C1 N2 C13 118.18(11)
C1 N2 C14 117.68(11)
C13 N2 C14 115.79(11)
C19 N3 C20 110.78(11)
C19 N3 H3A 109.5
C20 N3 H3A 109.5
C19 N3 H3B 109.5
C20 N3 H3B 109.5
H3A N3 H3B 108.1
O3 S1 O1 113.74(7)
O3 S1 O2 112.15(6)
O1 S1 O2 112.04(6)
O3 S1 C21 106.91(6)
O1 S1 C21 106.00(7)
O2 S1 C21 105.29(7)

loop_
_geom_bond_atom_site_label_1
_geom_bond_atom_site_label_2
_geom_bond_distance
C1 C2 1.385(2)
C1 C6 1.412(2)
C1 N2 1.4218(18)
C2 C3 1.399(2)
C2 H2 0.9500
C3 C4 1.375(2)
C3 H3 0.9500
C4 C5 1.389(2)
C4 H4 0.9500
C5 C6 1.396(2)
C5 H5 0.9500
C6 N1 1.4003(19)
C7 N1 1.4568(19)
C7 H7A 0.9800
C7 H7B 0.9800
C7 H7C 0.9800
C8 C9 1.394(2)
C8 C13 1.403(2)
C8 N1 1.4074(19)
C9 C10 1.392(2)
C9 H9 0.9500
C10 C11 1.378(2)
C10 H10 0.9500
C11 C12 1.399(2)
C11 H11 0.9500
C12 C13 1.388(2)
C12 H12 0.9500
C13 N2 1.4296(18)
C14 C19 1.3869(19)
C14 C15 1.391(2)
C14 N2 1.4373(18)
C15 C16 1.390(2)
C15 H15 0.9500
C16 C17 1.387(2)
C16 H16 0.9500
C17 C18 1.388(2)
C17 H17 0.9500
C18 C19 1.390(2)
C18 H18 0.9500
C19 N3 1.4633(18)
C20 N3 1.4993(19)
C20 H20A 0.9800
C20 H20B 0.9800
C20 H20C 0.9800
C21 C26 1.387(2)
C21 C22 1.392(2)
C21 S1 1.7714(14)
C22 C23 1.389(2)
C22 H22 0.9500
C23 C24 1.392(2)
C23 H23 0.9500
C24 C25 1.389(2)
C24 C27 1.510(2)
C25 C26 1.391(2)
C25 H25 0.9500
C26 H26 0.9500
C27 H27A 0.9800
C27 H27B 0.9800
C27 H27C 0.9800
N3 H3A 0.9200
N3 H3B 0.9200
O1 S1 1.4576(11)
O2 S1 1.4729(11)
O3 S1 1.4482(11)

loop_
_geom_hbond_atom_site_label_D
_geom_hbond_atom_site_label_H
_geom_hbond_atom_site_label_A
_geom_hbond_distance_DH
_geom_hbond_distance_HA
_geom_hbond_distance_DA
_geom_hbond_angle_DHA
_geom_hbond_site_symmetry_A
N3 H3A O1 0.92 1.95 2.7682(16) 146.9 .
N3 H3B O2 0.92 1.78 2.6995(16) 177.3 3_656

loop_
_geom_torsion_atom_site_label_1
_geom_torsion_atom_site_label_2
_geom_torsion_atom_site_label_3
_geom_torsion_atom_site_label_4
_geom_torsion
C6 C1 C2 C3 1.3(2)
N2 C1 C2 C3 178.33(13)
C1 C2 C3 C4 2.1(2)
C2 C3 C4 C5 -2.2(2)
C3 C4 C5 C6 -1.2(2)
C4 C5 C6 N1 -172.88(14)
C4 C5 C6 C1 4.5(2)
C2 C1 C6 C5 -4.5(2)
N2 C1 C6 C5 178.36(13)
C2 C1 C6 N1 172.95(13)
N2 C1 C6 N1 -4.2(2)
C13 C8 C9 C10 -1.0(2)
N1 C8 C9 C10 178.67(14)
C8 C9 C10 C11 1.7(2)
C9 C10 C11 C12 -0.8(2)
C10 C11 C12 C13 -0.8(2)
C11 C12 C13 C8 1.5(2)
C11 C12 C13 N2 -175.92(14)
C9 C8 C13 C12 -0.7(2)
N1 C8 C13 C12 179.68(13)
C9 C8 C13 N2 176.87(13)
N1 C8 C13 N2 -2.8(2)
C19 C14 C15 C16 -0.2(2)
N2 C14 C15 C16 178.12(13)
C14 C15 C16 C17 -2.0(2)
C15 C16 C17 C18 2.1(2)
C16 C17 C18 C19 -0.1(2)
C15 C14 C19 C18 2.3(2)
N2 C14 C19 C18 -176.10(13)
C15 C14 C19 N3 -172.30(12)
N2 C14 C19 N3 9.30(19)
C17 C18 C19 C14 -2.1(2)
C17 C18 C19 N3 172.54(13)
C26 C21 C22 C23 -1.8(2)
S1 C21 C22 C23 173.69(11)
C21 C22 C23 C24 -0.6(2)
C22 C23 C24 C25 2.5(2)
C22 C23 C24 C27 -176.26(16)
C23 C24 C25 C26 -2.1(2)
C27 C24 C25 C26 176.68(16)
C22 C21 C26 C25 2.2(2)
S1 C21 C26 C25 -173.36(12)
C24 C25 C26 C21 -0.2(2)
C5 C6 N1 C8 -158.90(14)
C1 C6 N1 C8 23.77(19)
C5 C6 N1 C7 0.8(2)
C1 C6 N1 C7 -176.50(13)
C9 C8 N1 C6 160.19(14)
C13 C8 N1 C6 -20.2(2)
C9 C8 N1 C7 0.5(2)
C13 C8 N1 C7 -179.85(13)
C2 C1 N2 C13 164.36(13)
C6 C1 N2 C13 -18.56(19)
C2 C1 N2 C14 17.4(2)
C6 C1 N2 C14 -165.52(12)
C12 C13 N2 C1 -160.40(13)
C8 C13 N2 C1 22.11(19)
C12 C13 N2 C14 -12.82(19)
C8 C13 N2 C14 169.69(12)
C19 C14 N2 C1 -116.01(14)
C15 C14 N2 C1 65.64(18)
C19 C14 N2 C13 96.24(15)
C15 C14 N2 C13 -82.10(16)
C14 C19 N3 C20 88.13(15)
C18 C19 N3 C20 -86.66(15)
C26 C21 S1 O3 90.72(13)
C22 C21 S1 O3 -84.83(13)
C26 C21 S1 O1 -30.94(13)
C22 C21 S1 O1 153.51(11)
C26 C21 S1 O2 -149.83(12)
C22 C21 S1 O2 34.62(13)
